data_1565208
loop_
_publ_author_name
'Li, Jian-Rong'
'Hu, Meng-Yuan'
'Zhao, Pei-Hua'
'Tian, Wen-Jing'
'Xu, Ting-Ting'
'Li, Yu-Long'

_publ_section_title
;
 Asymmetrically PNP-chelate diiron ethanedithiolate complexes
 Fe2(\m-edt)(CO)4{\k-(Ph2P)2NR} as diiron subsite models of
 [FeFe]-hydrogenases: Structural and electrocatalytic investigation
;
_journal_name_full 'Inorganica Chimica Acta'
_journal_page_first 119493
_journal_paper_doi 10.1016/j.ica.2020.119493
_journal_volume 505
_journal_year 2020
_chemical_formula_sum 'C35 H35 Fe2 N O4 P2 S2'
_chemical_formula_weight 771.40
_space_group_crystal_system monoclinic
_space_group_IT_number 14
_space_group_name_Hall '-P 2yn'
_space_group_name_H-M_alt 'P 1 21/n 1'
_atom_sites_solution_hydrogens geom
_audit_creation_method SHELXL-2018/3
_cell_angle_alpha 90
_cell_angle_beta 101.334(2)
_cell_angle_gamma 90
_cell_formula_units_Z 4
_cell_length_a 11.0913(7)
_cell_length_b 20.9676(14)
_cell_length_c 16.2187(11)
_cell_measurement_reflns_used 9387
_cell_measurement_temperature 296(2)
_cell_measurement_theta_max 24.93
_cell_measurement_theta_min 2.56
_cell_volume 3698.2(4)
_computing_structure_refinement 'SHELXL-2018/3 (Sheldrick, 2018)'
_diffrn_ambient_temperature 296(2)
_diffrn_measured_fraction_theta_full 0.997
_diffrn_measured_fraction_theta_max 0.997
_diffrn_measurement_device_type 'CCD area detector'
_diffrn_measurement_method 'phi and omega scans'
_diffrn_radiation_type MoK\a
_diffrn_radiation_wavelength 0.71073
_diffrn_reflns_av_R_equivalents 0.0516
_diffrn_reflns_av_unetI/netI 0.0253
_diffrn_reflns_Laue_measured_fraction_full 0.997
_diffrn_reflns_Laue_measured_fraction_max 0.997
_diffrn_reflns_limit_h_max 13
_diffrn_reflns_limit_h_min -13
_diffrn_reflns_limit_k_max 25
_diffrn_reflns_limit_k_min -24
_diffrn_reflns_limit_l_max 19
_diffrn_reflns_limit_l_min -19
_diffrn_reflns_number 71754
_diffrn_reflns_point_group_measured_fraction_full 0.997
_diffrn_reflns_point_group_measured_fraction_max 0.997
_diffrn_reflns_theta_full 25.101
_diffrn_reflns_theta_max 25.101
_diffrn_reflns_theta_min 2.269
_exptl_absorpt_coefficient_mu 1.021
_exptl_absorpt_correction_T_max 0.7452
_exptl_absorpt_correction_T_min 0.6237
_exptl_absorpt_correction_type multi-scan
_exptl_crystal_colour red
_exptl_crystal_density_diffrn 1.385
_exptl_crystal_description block
_exptl_crystal_F_000 1592
_exptl_crystal_size_max 0.40
_exptl_crystal_size_mid 0.26
_exptl_crystal_size_min 0.20
_refine_diff_density_max 1.048
_refine_diff_density_min -0.752
_refine_diff_density_rms 0.068
_refine_ls_extinction_coef .
_refine_ls_extinction_method none
_refine_ls_goodness_of_fit_ref 1.038
_refine_ls_hydrogen_treatment constr
_refine_ls_matrix_type full
_refine_ls_number_parameters 456
_refine_ls_number_reflns 6570
_refine_ls_number_restraints 52
_refine_ls_restrained_S_all 1.124
_refine_ls_R_factor_all 0.0602
_refine_ls_R_factor_gt 0.0452
_refine_ls_shift/su_max 0.001
_refine_ls_shift/su_mean 0.000
_refine_ls_structure_factor_coef Fsqd
_refine_ls_weighting_details 'w=1/[\s^2^(Fo^2^)+(0.0583P)^2^+5.9018P] where P=(Fo^2^+2Fc^2^)/3'
_refine_ls_weighting_scheme calc
_refine_ls_wR_factor_gt 0.1143
_refine_ls_wR_factor_ref 0.1239
_reflns_Friedel_coverage 0.000
_reflns_Friedel_fraction_full .
_reflns_Friedel_fraction_max .
_reflns_number_gt 5304
_reflns_number_total 6570
_reflns_threshold_expression 'I > 2\s(I)'
_cod_data_source_file ICA-2020-505-119493.cif
_cod_data_source_block 20180504e_0m
_cod_original_sg_symbol_H-M 'P 21/n'
_cod_database_code 1565208
_shelx_shelxl_version_number 2018/3
_shelx_space_group_comment
;
The symmetry employed for this shelxl refinement is uniquely defined
by the following loop, which should always be used as a source of
symmetry information in preference to the above space-group names.
They are only intended as comments.
;
_shelx_estimated_absorpt_t_min 0.6237
_shelx_estimated_absorpt_t_max 0.7452

loop_
_space_group_symop_operation_xyz
'x, y, z'
'-x+1/2, y+1/2, -z+1/2'
'-x, -y, -z'
'x-1/2, -y-1/2, z-1/2'

loop_
_atom_site_label
_atom_site_type_symbol
_atom_site_fract_x
_atom_site_fract_y
_atom_site_fract_z
_atom_site_U_iso_or_equiv
_atom_site_adp_type
_atom_site_occupancy
_atom_site_site_symmetry_order
_atom_site_calc_flag
_atom_site_refinement_flags_posn
_atom_site_refinement_flags_adp
_atom_site_refinement_flags_occupancy
_atom_site_disorder_assembly
_atom_site_disorder_group
Fe1 Fe 0.45401(5) 0.12027(3) 0.40653(3) 0.04189(16) Uani 1 1 d . . . . .
Fe2 Fe 0.24681(4) 0.15451(2) 0.32419(3) 0.03116(14) Uani 1 1 d . . . . .
S1 S 0.27303(8) 0.07712(4) 0.42112(5) 0.0382(2) Uani 1 1 d . . . . .
S2 S 0.35146(9) 0.20900(4) 0.43384(6) 0.0416(2) Uani 1 1 d . . . . .
P1 P 0.05145(8) 0.17602(4) 0.30910(6) 0.0352(2) Uani 1 1 d . . . . .
P2 P 0.14867(8) 0.09980(4) 0.21425(5) 0.0323(2) Uani 1 1 d . . . . .
O1 O 0.6033(4) 0.0981(3) 0.5748(2) 0.1148(17) Uani 1 1 d . . . . .
O2 O 0.5152(5) 0.0114(3) 0.3148(4) 0.1318(17) Uani 1 1 d . U . . .
O3 O 0.6128(4) 0.1968(2) 0.3229(3) 0.0991(13) Uani 1 1 d . . . . .
O4 O 0.3357(3) 0.24573(14) 0.21520(19) 0.0669(9) Uani 1 1 d . . . . .
N1 N 0.0084(3) 0.12910(15) 0.2232(2) 0.0450(7) Uani 1 1 d . . . . .
C1 C 0.5462(4) 0.1060(3) 0.5083(3) 0.0661(12) Uani 1 1 d . . . . .
C2 C 0.4885(5) 0.0542(2) 0.3518(4) 0.0857(18) Uani 1 1 d . . . . .
C3 C 0.5508(4) 0.1667(2) 0.3565(3) 0.0582(11) Uani 1 1 d . . . . .
C4 C 0.2973(4) 0.20950(17) 0.2567(2) 0.0418(8) Uani 1 1 d . . . . .
C5 C 0.2506(4) 0.11437(19) 0.5186(2) 0.0500(10) Uani 1 1 d . . . . .
H5A H 0.164514 0.111304 0.522205 0.060 Uiso 1 1 calc R U . . .
H5B H 0.298041 0.091331 0.565929 0.060 Uiso 1 1 calc R U . . .
C6 C 0.2890(4) 0.1839(2) 0.5244(2) 0.0567(11) Uani 1 1 d . . . . .
H6A H 0.350440 0.190361 0.575170 0.068 Uiso 1 1 calc R U . . .
H6B H 0.218302 0.210146 0.528280 0.068 Uiso 1 1 calc R U . . .
C7 C -0.0314(3) 0.14662(19) 0.3876(3) 0.0477(9) Uani 1 1 d . . . . .
C8 C -0.0570(4) 0.0817(2) 0.3912(3) 0.0666(13) Uani 1 1 d . . . . .
H8 H -0.039570 0.054176 0.350145 0.080 Uiso 1 1 calc R U . . .
C9 C -0.1083(5) 0.0584(3) 0.4563(5) 0.095(2) Uani 1 1 d . . . . .
H9 H -0.126765 0.015210 0.457904 0.114 Uiso 1 1 calc R U . . .
C10 C -0.1318(6) 0.0971(4) 0.5169(5) 0.112(3) Uani 1 1 d . . . . .
H10 H -0.165911 0.080298 0.560283 0.135 Uiso 1 1 calc R U . . .
C11 C -0.1064(6) 0.1609(3) 0.5160(4) 0.100(2) Uani 1 1 d . . . . .
H11 H -0.122347 0.187321 0.558718 0.120 Uiso 1 1 calc R U . . .
C12 C -0.0562(4) 0.1861(2) 0.4502(3) 0.0666(13) Uani 1 1 d . . . . .
H12 H -0.039591 0.229496 0.448789 0.080 Uiso 1 1 calc R U . . .
C13 C -0.0171(4) 0.25439(17) 0.2850(2) 0.0413(8) Uani 1 1 d . . . . .
C14 C 0.0569(5) 0.30718(19) 0.2860(3) 0.0627(12) Uani 1 1 d . . . . .
H14 H 0.141934 0.302717 0.298312 0.075 Uiso 1 1 calc R U . . .
C15 C 0.0048(6) 0.3671(2) 0.2686(4) 0.0793(15) Uani 1 1 d . . . . .
H15 H 0.055458 0.402411 0.268386 0.095 Uiso 1 1 calc R U . . .
C16 C -0.1186(6) 0.3747(2) 0.2520(3) 0.0730(14) Uani 1 1 d . . . . .
H16 H -0.152151 0.415288 0.242181 0.088 Uiso 1 1 calc R U . . .
C17 C -0.1942(5) 0.3230(2) 0.2497(3) 0.0645(12) Uani 1 1 d . . . . .
H17 H -0.279103 0.328006 0.236580 0.077 Uiso 1 1 calc R U . . .
C18 C -0.1431(4) 0.2629(2) 0.2670(3) 0.0532(10) Uani 1 1 d . . . . .
H18 H -0.194526 0.227807 0.266499 0.064 Uiso 1 1 calc R U . . .
C19 C 0.1756(3) 0.12532(16) 0.1122(2) 0.0380(8) Uani 1 1 d . . . . .
C20 C 0.1274(4) 0.18268(19) 0.0779(3) 0.0517(10) Uani 1 1 d . . . . .
H20 H 0.073418 0.205364 0.104047 0.062 Uiso 1 1 calc R U . . .
C21 C 0.1582(5) 0.2065(2) 0.0060(3) 0.0667(13) Uani 1 1 d . . . . .
H21 H 0.124854 0.244894 -0.016381 0.080 Uiso 1 1 calc R U . . .
C22 C 0.2369(5) 0.1740(3) -0.0321(3) 0.0740(15) Uani 1 1 d . . . . .
H22 H 0.257441 0.190213 -0.080930 0.089 Uiso 1 1 calc R U . . .
C23 C 0.2877(4) 0.1165(3) 0.0006(3) 0.0707(14) Uani 1 1 d . . . . .
H23 H 0.342309 0.094614 -0.025896 0.085 Uiso 1 1 calc R U . . .
C24 C 0.2563(4) 0.0922(2) 0.0729(2) 0.0519(10) Uani 1 1 d . . . . .
H24 H 0.289405 0.053671 0.095081 0.062 Uiso 1 1 calc R U . . .
C25 C 0.1264(3) 0.01403(15) 0.1976(2) 0.0366(8) Uani 1 1 d . . . . .
C26 C 0.0535(4) -0.00882(18) 0.1242(3) 0.0532(10) Uani 1 1 d . . . . .
H26 H 0.018144 0.019783 0.082565 0.064 Uiso 1 1 calc R U . . .
C27 C 0.0326(4) -0.0733(2) 0.1118(3) 0.0609(12) Uani 1 1 d . . . . .
H27 H -0.017727 -0.087742 0.062608 0.073 Uiso 1 1 calc R U . . .
C28 C 0.0858(5) -0.11602(19) 0.1719(3) 0.0659(13) Uani 1 1 d . . . . .
H28 H 0.071592 -0.159487 0.163666 0.079 Uiso 1 1 calc R U . . .
C29 C 0.1596(5) -0.09453(19) 0.2438(3) 0.0678(14) Uani 1 1 d . . . . .
H29 H 0.196949 -0.123556 0.284191 0.081 Uiso 1 1 calc R U . . .
C30 C 0.1793(4) -0.02980(18) 0.2571(2) 0.0545(11) Uani 1 1 d . . . . .
H30 H 0.228926 -0.015746 0.306815 0.065 Uiso 1 1 calc R U . . .
C31 C -0.1162(6) 0.1020(4) 0.1942(5) 0.0277(18) Uani 0.434(7) 1 d D U P A 1
H31A H -0.087411 0.066767 0.164398 0.033 Uiso 0.434(7) 1 calc R U P A 1
H31B H -0.120355 0.083554 0.248393 0.033 Uiso 0.434(7) 1 calc R U P A 1
C31A C -0.1010(10) 0.1312(6) 0.1561(7) 0.091(3) Uani 0.566(7) 1 d D U P A 2
H31C H -0.152335 0.113323 0.192368 0.109 Uiso 0.566(7) 1 calc R U P A 2
H31D H -0.110380 0.176761 0.162777 0.109 Uiso 0.566(7) 1 calc R U P A 2
C32 C -0.2172(10) 0.0929(6) 0.1666(9) 0.088(4) Uani 0.434(7) 1 d D . P A 1
H32A H -0.258531 0.116634 0.204219 0.105 Uiso 0.434(7) 1 calc R U P A 1
H32B H -0.227107 0.048464 0.180389 0.105 Uiso 0.434(7) 1 calc R U P A 1
C32A C -0.1739(7) 0.1297(4) 0.1028(5) 0.059(2) Uani 0.566(7) 1 d D . P A 2
H32C H -0.134125 0.112874 0.059278 0.071 Uiso 0.566(7) 1 calc R U P A 2
H32D H -0.187879 0.174444 0.089080 0.071 Uiso 0.566(7) 1 calc R U P A 2
C33 C -0.3088(9) 0.1001(5) 0.0789(6) 0.146(3) Uani 1 1 d D U . . .
H33 H -0.258445 0.128128 0.050990 0.176 Uiso 0.434(7) 1 calc R U P A 1
H33A H -0.346639 0.138726 0.096484 0.176 Uiso 0.566(7) 1 calc R U P A 2
C34 C -0.304(2) 0.0577(12) 0.0428(16) 0.167(9) Uani 0.434(7) 1 d . U P A 1
H34A H -0.329960 0.067100 -0.015928 0.251 Uiso 0.434(7) 1 calc R U P A 1
H34B H -0.355889 0.025526 0.059021 0.251 Uiso 0.434(7) 1 calc R U P A 1
H34C H -0.220295 0.042594 0.052959 0.251 Uiso 0.434(7) 1 calc R U P A 1
C34A C -0.3394(13) 0.1199(7) -0.0153(9) 0.126(5) Uani 0.566(7) 1 d . U P A 2
H34D H -0.332606 0.165339 -0.019784 0.189 Uiso 0.566(7) 1 calc R U P A 2
H34E H -0.421727 0.106885 -0.039576 0.189 Uiso 0.566(7) 1 calc R U P A 2
H34F H -0.282754 0.099614 -0.044797 0.189 Uiso 0.566(7) 1 calc R U P A 2
C35 C -0.3881(14) 0.1509(8) 0.1093(11) 0.118(6) Uani 0.434(7) 1 d D U P A 1
H35A H -0.341068 0.172293 0.157295 0.177 Uiso 0.434(7) 1 calc R U P A 1
H35B H -0.458624 0.131057 0.124534 0.177 Uiso 0.434(7) 1 calc R U P A 1
H35C H -0.414637 0.181192 0.065084 0.177 Uiso 0.434(7) 1 calc R U P A 1
C35A C -0.3936(19) 0.0565(10) 0.1172(13) 0.187(8) Uani 0.566(7) 1 d . U P A 2
H35D H -0.385339 0.065923 0.175943 0.280 Uiso 0.566(7) 1 calc R U P A 2
H35E H -0.371495 0.012786 0.110442 0.280 Uiso 0.566(7) 1 calc R U P A 2
H35F H -0.477257 0.063299 0.089207 0.280 Uiso 0.566(7) 1 calc R U P A 2

loop_
_atom_site_aniso_label
_atom_site_aniso_U_11
_atom_site_aniso_U_22
_atom_site_aniso_U_33
_atom_site_aniso_U_23
_atom_site_aniso_U_13
_atom_site_aniso_U_12
Fe1 0.0398(3) 0.0415(3) 0.0438(3) -0.0063(2) 0.0067(2) -0.0018(2)
Fe2 0.0380(3) 0.0262(2) 0.0296(3) -0.00042(19) 0.0075(2) -0.00452(19)
S1 0.0476(5) 0.0320(4) 0.0347(4) 0.0020(4) 0.0071(4) -0.0043(4)
S2 0.0517(5) 0.0343(5) 0.0388(5) -0.0084(4) 0.0087(4) -0.0078(4)
P1 0.0399(5) 0.0292(4) 0.0385(5) 0.0020(4) 0.0123(4) -0.0012(4)
P2 0.0381(5) 0.0262(4) 0.0316(4) -0.0004(3) 0.0042(4) -0.0018(4)
O1 0.076(3) 0.195(5) 0.064(2) 0.033(3) -0.009(2) 0.015(3)
O2 0.134(2) 0.123(2) 0.144(2) -0.0197(18) 0.0424(18) 0.0016(18)
O3 0.093(3) 0.118(3) 0.101(3) -0.013(2) 0.054(2) -0.041(3)
O4 0.097(2) 0.0524(17) 0.0557(17) 0.0036(15) 0.0249(17) -0.0322(17)
N1 0.0394(17) 0.0407(17) 0.0523(19) -0.0124(15) 0.0029(14) -0.0023(14)
C1 0.045(2) 0.090(4) 0.062(3) 0.006(3) 0.008(2) 0.004(2)
C2 0.092(4) 0.050(3) 0.134(5) -0.040(3) 0.067(4) -0.008(3)
C3 0.054(2) 0.067(3) 0.056(3) -0.018(2) 0.017(2) -0.012(2)
C4 0.055(2) 0.0338(19) 0.0370(19) -0.0058(16) 0.0110(17) -0.0110(17)
C5 0.063(3) 0.056(2) 0.0329(19) 0.0033(17) 0.0156(18) -0.002(2)
C6 0.078(3) 0.055(2) 0.040(2) -0.0104(19) 0.018(2) -0.006(2)
C7 0.041(2) 0.051(2) 0.055(2) 0.0182(19) 0.0166(18) 0.0055(17)
C8 0.054(3) 0.057(3) 0.092(3) 0.025(3) 0.021(2) -0.004(2)
C9 0.063(3) 0.094(4) 0.135(5) 0.066(4) 0.033(4) -0.001(3)
C10 0.087(4) 0.143(6) 0.125(6) 0.087(5) 0.069(4) 0.041(4)
C11 0.109(5) 0.128(6) 0.081(4) 0.044(4) 0.064(4) 0.058(4)
C12 0.079(3) 0.071(3) 0.058(3) 0.022(2) 0.036(2) 0.029(3)
C13 0.057(2) 0.0346(19) 0.0380(19) 0.0056(15) 0.0229(17) 0.0062(17)
C14 0.072(3) 0.037(2) 0.083(3) 0.004(2) 0.024(3) 0.003(2)
C15 0.096(4) 0.038(2) 0.105(4) 0.011(3) 0.025(3) 0.000(3)
C16 0.106(4) 0.048(3) 0.070(3) 0.017(2) 0.032(3) 0.029(3)
C17 0.073(3) 0.069(3) 0.055(3) 0.014(2) 0.022(2) 0.031(3)
C18 0.062(3) 0.050(2) 0.051(2) 0.0080(19) 0.020(2) 0.009(2)
C19 0.045(2) 0.0338(18) 0.0324(18) 0.0017(15) 0.0013(15) -0.0055(16)
C20 0.063(3) 0.040(2) 0.048(2) 0.0088(18) 0.0038(19) -0.0010(19)
C21 0.082(3) 0.062(3) 0.050(3) 0.021(2) 0.000(2) -0.014(3)
C22 0.085(4) 0.092(4) 0.043(2) 0.019(3) 0.008(2) -0.032(3)
C23 0.060(3) 0.103(4) 0.054(3) -0.004(3) 0.025(2) -0.011(3)
C24 0.054(2) 0.056(2) 0.047(2) 0.0049(19) 0.0134(19) 0.003(2)
C25 0.046(2) 0.0270(17) 0.0359(18) -0.0027(14) 0.0057(15) -0.0036(15)
C26 0.069(3) 0.036(2) 0.046(2) 0.0030(17) -0.0088(19) -0.0056(19)
C27 0.077(3) 0.042(2) 0.055(2) -0.010(2) -0.008(2) -0.012(2)
C28 0.098(4) 0.028(2) 0.064(3) -0.0060(19) -0.001(3) -0.007(2)
C29 0.108(4) 0.031(2) 0.055(3) 0.0038(19) -0.007(3) 0.005(2)
C30 0.077(3) 0.035(2) 0.043(2) -0.0018(17) -0.009(2) -0.0007(19)
C31 0.028(2) 0.028(2) 0.027(2) 0.0010(10) 0.0057(10) -0.0014(10)
C31A 0.091(3) 0.091(3) 0.091(3) -0.0011(10) 0.0178(12) 0.0008(10)
C32 0.085(9) 0.074(8) 0.094(10) 0.012(7) -0.009(7) -0.010(7)
C32A 0.043(4) 0.082(6) 0.047(4) 0.001(4) -0.006(3) 0.006(4)
C33 0.145(3) 0.147(3) 0.146(3) -0.0012(10) 0.0267(12) -0.0009(10)
C34 0.166(9) 0.167(9) 0.169(9) -0.001(2) 0.033(3) 0.001(2)
C34A 0.124(5) 0.129(5) 0.125(5) 0.002(2) 0.024(2) -0.002(2)
C35 0.116(6) 0.119(6) 0.119(6) -0.002(2) 0.022(2) 0.000(2)
C35A 0.187(8) 0.188(8) 0.186(8) 0.002(2) 0.036(3) 0.001(2)

loop_
_atom_type_symbol
_atom_type_description
_atom_type_scat_dispersion_real
_atom_type_scat_dispersion_imag
_atom_type_scat_source
C C 0.0033 0.0016 'International Tables Vol C Tables 4.2.6.8 and 6.1.1.4'
H H 0.0000 0.0000 'International Tables Vol C Tables 4.2.6.8 and 6.1.1.4'
Fe Fe 0.3463 0.8444 'International Tables Vol C Tables 4.2.6.8 and 6.1.1.4'
N N 0.0061 0.0033 'International Tables Vol C Tables 4.2.6.8 and 6.1.1.4'
O O 0.0106 0.0060 'International Tables Vol C Tables 4.2.6.8 and 6.1.1.4'
P P 0.1023 0.0942 'International Tables Vol C Tables 4.2.6.8 and 6.1.1.4'
S S 0.1246 0.1234 'International Tables Vol C Tables 4.2.6.8 and 6.1.1.4'

loop_
_geom_angle_atom_site_label_1
_geom_angle_atom_site_label_2
_geom_angle_atom_site_label_3
_geom_angle
_geom_angle_site_symmetry_1
_geom_angle_site_symmetry_3
C2 Fe1 C3 89.4(2) . .
C2 Fe1 C1 101.3(3) . .
C3 Fe1 C1 103.2(2) . .
C2 Fe1 S1 91.35(18) . .
C3 Fe1 S1 154.90(15) . .
C1 Fe1 S1 101.25(15) . .
C2 Fe1 S2 158.0(2) . .
C3 Fe1 S2 90.62(15) . .
C1 Fe1 S2 100.06(17) . .
S1 Fe1 S2 79.51(4) . .
C2 Fe1 Fe2 103.1(2) . .
C3 Fe1 Fe2 99.97(16) . .
C1 Fe1 Fe2 146.30(15) . .
S1 Fe1 Fe2 55.49(3) . .
S2 Fe1 Fe2 55.32(3) . .
C4 Fe2 P1 103.06(13) . .
C4 Fe2 P2 90.29(12) . .
P1 Fe2 P2 72.34(4) . .
C4 Fe2 S2 88.90(12) . .
P1 Fe2 S2 109.43(4) . .
P2 Fe2 S2 178.18(4) . .
C4 Fe2 S1 154.26(13) . .
P1 Fe2 S1 102.59(4) . .
P2 Fe2 S1 99.51(4) . .
S2 Fe2 S1 80.58(4) . .
C4 Fe2 Fe1 98.50(13) . .
P1 Fe2 Fe1 154.13(3) . .
P2 Fe2 Fe1 122.01(3) . .
S2 Fe2 Fe1 56.53(3) . .
S1 Fe2 Fe1 56.16(3) . .
C5 S1 Fe2 106.11(13) . .
C5 S1 Fe1 101.25(14) . .
Fe2 S1 Fe1 68.35(3) . .
C6 S2 Fe2 105.86(14) . .
C6 S2 Fe1 101.85(15) . .
Fe2 S2 Fe1 68.15(3) . .
N1 P1 C7 106.20(18) . .
N1 P1 C13 107.97(16) . .
C7 P1 C13 102.07(17) . .
N1 P1 Fe2 94.91(11) . .
C7 P1 Fe2 118.66(13) . .
C13 P1 Fe2 125.10(13) . .
N1 P1 P2 40.41(11) . .
C7 P1 P2 122.17(14) . .
C13 P1 P2 129.28(11) . .
Fe2 P1 P2 54.51(3) . .
N1 P2 C19 106.66(17) . .
N1 P2 C25 105.53(16) . .
C19 P2 C25 101.33(16) . .
N1 P2 Fe2 93.29(11) . .
C19 P2 Fe2 115.91(11) . .
C25 P2 Fe2 131.20(12) . .
N1 P2 P1 40.15(10) . .
C19 P2 P1 121.31(12) . .
C25 P2 P1 129.32(12) . .
Fe2 P2 P1 53.15(3) . .
C31A N1 P1 130.7(5) . .
C31 N1 P1 125.3(4) . .
C31A N1 P2 125.8(5) . .
C31 N1 P2 130.1(3) . .
P1 N1 P2 99.44(16) . .
O1 C1 Fe1 177.9(5) . .
O2 C2 Fe1 177.4(5) . .
O3 C3 Fe1 179.1(4) . .
O4 C4 Fe2 176.7(4) . .
C6 C5 S1 112.4(3) . .
C6 C5 H5A 109.1 . .
S1 C5 H5A 109.1 . .
C6 C5 H5B 109.1 . .
S1 C5 H5B 109.1 . .
H5A C5 H5B 107.9 . .
C5 C6 S2 112.0(3) . .
C5 C6 H6A 109.2 . .
S2 C6 H6A 109.2 . .
C5 C6 H6B 109.2 . .
S2 C6 H6B 109.2 . .
H6A C6 H6B 107.9 . .
C12 C7 C8 118.9(4) . .
C12 C7 P1 120.9(3) . .
C8 C7 P1 119.7(3) . .
C9 C8 C7 119.7(6) . .
C9 C8 H8 120.2 . .
C7 C8 H8 120.2 . .
C10 C9 C8 121.0(6) . .
C10 C9 H9 119.5 . .
C8 C9 H9 119.5 . .
C9 C10 C11 120.9(5) . .
C9 C10 H10 119.5 . .
C11 C10 H10 119.5 . .
C10 C11 C12 119.4(6) . .
C10 C11 H11 120.3 . .
C12 C11 H11 120.3 . .
C7 C12 C11 120.1(5) . .
C7 C12 H12 119.9 . .
C11 C12 H12 119.9 . .
C14 C13 C18 118.3(4) . .
C14 C13 P1 120.0(3) . .
C18 C13 P1 121.6(3) . .
C13 C14 C15 120.2(5) . .
C13 C14 H14 119.9 . .
C15 C14 H14 119.9 . .
C16 C15 C14 120.8(5) . .
C16 C15 H15 119.6 . .
C14 C15 H15 119.6 . .
C15 C16 C17 120.2(4) . .
C15 C16 H16 119.9 . .
C17 C16 H16 119.9 . .
C16 C17 C18 119.4(5) . .
C16 C17 H17 120.3 . .
C18 C17 H17 120.3 . .
C13 C18 C17 121.1(4) . .
C13 C18 H18 119.5 . .
C17 C18 H18 119.5 . .
C24 C19 C20 118.9(4) . .
C24 C19 P2 120.5(3) . .
C20 C19 P2 120.1(3) . .
C21 C20 C19 121.1(4) . .
C21 C20 H20 119.5 . .
C19 C20 H20 119.5 . .
C22 C21 C20 119.8(5) . .
C22 C21 H21 120.1 . .
C20 C21 H21 120.1 . .
C21 C22 C23 120.8(4) . .
C21 C22 H22 119.6 . .
C23 C22 H22 119.6 . .
C24 C23 C22 119.5(5) . .
C24 C23 H23 120.3 . .
C22 C23 H23 120.3 . .
C19 C24 C23 119.9(4) . .
C19 C24 H24 120.1 . .
C23 C24 H24 120.1 . .
C30 C25 C26 117.9(3) . .
C30 C25 P2 121.7(3) . .
C26 C25 P2 120.4(3) . .
C27 C26 C25 121.1(4) . .
C27 C26 H26 119.5 . .
C25 C26 H26 119.5 . .
C28 C27 C26 120.1(4) . .
C28 C27 H27 120.0 . .
C26 C27 H27 120.0 . .
C29 C28 C27 119.7(4) . .
C29 C28 H28 120.2 . .
C27 C28 H28 120.2 . .
C28 C29 C30 120.5(4) . .
C28 C29 H29 119.8 . .
C30 C29 H29 119.8 . .
C25 C30 C29 120.8(4) . .
C25 C30 H30 119.6 . .
C29 C30 H30 119.6 . .
C32 C31 N1 166.7(10) . .
C32 C31 H31A 94.1 . .
N1 C31 H31A 94.1 . .
C32 C31 H31B 94.1 . .
N1 C31 H31B 94.1 . .
H31A C31 H31B 103.1 . .
C32A C31A N1 173.0(12) . .
C32A C31A H31C 92.2 . .
N1 C31A H31C 92.2 . .
C32A C31A H31D 92.2 . .
N1 C31A H31D 92.2 . .
H31C C31A H31D 103.0 . .
C31 C32 C33 138.2(13) . .
C31 C32 H32A 102.5 . .
C33 C32 H32A 102.5 . .
C31 C32 H32B 102.5 . .
C33 C32 H32B 102.5 . .
H32A C32 H32B 104.9 . .
C31A C32A C33 137.5(11) . .
C31A C32A H32C 102.7 . .
C33 C32A H32C 102.7 . .
C31A C32A H32D 102.7 . .
C33 C32A H32D 102.7 . .
H32C C32A H32D 105.0 . .
C34 C33 C35 148.5(19) . .
C35A C33 C34A 121.7(12) . .
C34 C33 C32 108.5(17) . .
C35 C33 C32 94.9(9) . .
C35A C33 C32A 139.1(11) . .
C34A C33 C32A 98.6(9) . .
C34 C33 H33 98.5 . .
C35 C33 H33 98.5 . .
C32 C33 H33 98.5 . .
C35A C33 H33A 92.5 . .
C34A C33 H33A 92.5 . .
C32A C33 H33A 92.5 . .
C33 C34 H34A 109.5 . .
C33 C34 H34B 109.5 . .
H34A C34 H34B 109.5 . .
C33 C34 H34C 109.5 . .
H34A C34 H34C 109.5 . .
H34B C34 H34C 109.5 . .
C33 C34A H34D 109.5 . .
C33 C34A H34E 109.5 . .
H34D C34A H34E 109.5 . .
C33 C34A H34F 109.5 . .
H34D C34A H34F 109.5 . .
H34E C34A H34F 109.5 . .
C33 C35 H35A 109.5 . .
C33 C35 H35B 109.5 . .
H35A C35 H35B 109.5 . .
C33 C35 H35C 109.5 . .
H35A C35 H35C 109.5 . .
H35B C35 H35C 109.5 . .
C33 C35A H35D 109.5 . .
C33 C35A H35E 109.5 . .
H35D C35A H35E 109.5 . .
C33 C35A H35F 109.5 . .
H35D C35A H35F 109.5 . .
H35E C35A H35F 109.5 . .

loop_
_geom_bond_atom_site_label_1
_geom_bond_atom_site_label_2
_geom_bond_distance
_geom_bond_site_symmetry_2
Fe1 C2 1.729(4) .
Fe1 C3 1.761(5) .
Fe1 C1 1.787(5) .
Fe1 S1 2.2562(10) .
Fe1 S2 2.2691(11) .
Fe1 Fe2 2.5247(7) .
Fe2 C4 1.755(4) .
Fe2 P1 2.1794(10) .
Fe2 P2 2.2175(9) .
Fe2 S2 2.2369(10) .
Fe2 S1 2.2382(10) .
S1 C5 1.824(4) .
S2 C6 1.821(4) .
P1 N1 1.696(3) .
P1 C7 1.818(4) .
P1 C13 1.821(4) .
P1 P2 2.5953(12) .
P2 N1 1.705(3) .
P2 C19 1.819(3) .
P2 C25 1.828(3) .
O1 C1 1.151(5) .
O2 C2 1.151(6) .
O3 C3 1.147(5) .
O4 C4 1.151(4) .
N1 C31A 1.462(11) .
N1 C31 1.483(8) .
C5 C6 1.516(6) .
C5 H5A 0.9700 .
C5 H5B 0.9700 .
C6 H6A 0.9700 .
C6 H6B 0.9700 .
C7 C12 1.379(6) .
C7 C8 1.394(6) .
C8 C9 1.382(7) .
C8 H8 0.9300 .
C9 C10 1.340(10) .
C9 H9 0.9300 .
C10 C11 1.369(10) .
C10 H10 0.9300 .
C11 C12 1.400(7) .
C11 H11 0.9300 .
C12 H12 0.9300 .
C13 C14 1.376(6) .
C13 C18 1.382(6) .
C14 C15 1.388(6) .
C14 H14 0.9300 .
C15 C16 1.351(8) .
C15 H15 0.9300 .
C16 C17 1.367(7) .
C16 H16 0.9300 .
C17 C18 1.386(6) .
C17 H17 0.9300 .
C18 H18 0.9300 .
C19 C24 1.383(5) .
C19 C20 1.387(5) .
C20 C21 1.371(6) .
C20 H20 0.9300 .
C21 C22 1.350(7) .
C21 H21 0.9300 .
C22 C23 1.390(7) .
C22 H22 0.9300 .
C23 C24 1.386(6) .
C23 H23 0.9300 .
C24 H24 0.9300 .
C25 C30 1.378(5) .
C25 C26 1.386(5) .
C26 C27 1.379(5) .
C26 H26 0.9300 .
C27 C28 1.369(6) .
C27 H27 0.9300 .
C28 C29 1.363(6) .
C28 H28 0.9300 .
C29 C30 1.385(5) .
C29 H29 0.9300 .
C30 H30 0.9300 .
C31 C32 1.137(11) .
C31 H31A 0.9700 .
C31 H31B 0.9700 .
C31A C32A 1.062(10) .
C31A H31C 0.9700 .
C31A H31D 0.9700 .
C32 C33 1.584(14) .
C32 H32A 0.9700 .
C32 H32B 0.9700 .
C32A C33 1.595(12) .
C32A H32C 0.9700 .
C32A H32D 0.9700 .
C33 C34 1.07(2) .
C33 C35 1.523(13) .
C33 C35A 1.53(2) .
C33 C34A 1.555(15) .
C33 H33 0.9800 .
C33 H33A 0.9800 .
C34 H34A 0.9600 .
C34 H34B 0.9600 .
C34 H34C 0.9600 .
C34A H34D 0.9600 .
C34A H34E 0.9600 .
C34A H34F 0.9600 .
C35 H35A 0.9600 .
C35 H35B 0.9600 .
C35 H35C 0.9600 .
C35A H35D 0.9600 .
C35A H35E 0.9600 .
C35A H35F 0.9600 .

loop_
_geom_torsion_atom_site_label_1
_geom_torsion_atom_site_label_2
_geom_torsion_atom_site_label_3
_geom_torsion_atom_site_label_4
_geom_torsion
_geom_torsion_site_symmetry_1
_geom_torsion_site_symmetry_2
_geom_torsion_site_symmetry_3
_geom_torsion_site_symmetry_4
C7 P1 N1 C31A 81.2(8) . . . .
C13 P1 N1 C31A -27.6(8) . . . .
Fe2 P1 N1 C31A -157.0(7) . . . .
P2 P1 N1 C31A -157.9(8) . . . .
C7 P1 N1 C31 35.6(5) . . . .
C13 P1 N1 C31 -73.2(5) . . . .
Fe2 P1 N1 C31 157.4(4) . . . .
P2 P1 N1 C31 156.6(5) . . . .
C7 P1 N1 P2 -120.93(18) . . . .
C13 P1 N1 P2 130.21(17) . . . .
Fe2 P1 N1 P2 0.83(15) . . . .
C19 P2 N1 C31A 40.3(7) . . . .
C25 P2 N1 C31A -66.9(7) . . . .
Fe2 P2 N1 C31A 158.6(7) . . . .
P1 P2 N1 C31A 159.4(7) . . . .
C19 P2 N1 C31 86.0(5) . . . .
C25 P2 N1 C31 -21.2(5) . . . .
Fe2 P2 N1 C31 -155.7(5) . . . .
P1 P2 N1 C31 -154.9(6) . . . .
C19 P2 N1 P1 -119.11(17) . . . .
C25 P2 N1 P1 133.67(16) . . . .
Fe2 P2 N1 P1 -0.81(14) . . . .
Fe2 S1 C5 C6 -30.8(3) . . . .
Fe1 S1 C5 C6 39.7(3) . . . .
S1 C5 C6 S2 -2.1(4) . . . .
Fe2 S2 C6 C5 34.1(4) . . . .
Fe1 S2 C6 C5 -36.2(3) . . . .
N1 P1 C7 C12 -154.8(3) . . . .
C13 P1 C7 C12 -41.8(4) . . . .
Fe2 P1 C7 C12 100.2(3) . . . .
P2 P1 C7 C12 164.2(3) . . . .
N1 P1 C7 C8 33.4(4) . . . .
C13 P1 C7 C8 146.4(3) . . . .
Fe2 P1 C7 C8 -71.7(4) . . . .
P2 P1 C7 C8 -7.7(4) . . . .
C12 C7 C8 C9 1.1(7) . . . .
P1 C7 C8 C9 173.2(4) . . . .
C7 C8 C9 C10 -1.3(8) . . . .
C8 C9 C10 C11 0.4(10) . . . .
C9 C10 C11 C12 0.6(10) . . . .
C8 C7 C12 C11 -0.1(7) . . . .
P1 C7 C12 C11 -172.1(4) . . . .
C10 C11 C12 C7 -0.8(9) . . . .
N1 P1 C13 C14 -118.5(3) . . . .
C7 P1 C13 C14 129.8(3) . . . .
Fe2 P1 C13 C14 -8.7(4) . . . .
P2 P1 C13 C14 -78.7(4) . . . .
N1 P1 C13 C18 62.8(3) . . . .
C7 P1 C13 C18 -48.9(4) . . . .
Fe2 P1 C13 C18 172.6(3) . . . .
P2 P1 C13 C18 102.6(3) . . . .
C18 C13 C14 C15 -0.5(7) . . . .
P1 C13 C14 C15 -179.2(4) . . . .
C13 C14 C15 C16 1.2(8) . . . .
C14 C15 C16 C17 -2.0(9) . . . .
C15 C16 C17 C18 2.0(8) . . . .
C14 C13 C18 C17 0.5(6) . . . .
P1 C13 C18 C17 179.2(3) . . . .
C16 C17 C18 C13 -1.3(7) . . . .
N1 P2 C19 C24 -156.7(3) . . . .
C25 P2 C19 C24 -46.6(3) . . . .
Fe2 P2 C19 C24 101.0(3) . . . .
P1 P2 C19 C24 162.0(3) . . . .
N1 P2 C19 C20 31.4(3) . . . .
C25 P2 C19 C20 141.6(3) . . . .
Fe2 P2 C19 C20 -70.8(3) . . . .
P1 P2 C19 C20 -9.9(4) . . . .
C24 C19 C20 C21 0.3(6) . . . .
P2 C19 C20 C21 172.3(3) . . . .
C19 C20 C21 C22 -0.3(7) . . . .
C20 C21 C22 C23 -0.1(7) . . . .
C21 C22 C23 C24 0.5(7) . . . .
C20 C19 C24 C23 0.0(6) . . . .
P2 C19 C24 C23 -171.9(3) . . . .
C22 C23 C24 C19 -0.4(7) . . . .
N1 P2 C25 C30 -112.3(4) . . . .
C19 P2 C25 C30 136.7(3) . . . .
Fe2 P2 C25 C30 -3.4(4) . . . .
P1 P2 C25 C30 -75.2(4) . . . .
N1 P2 C25 C26 66.9(4) . . . .
C19 P2 C25 C26 -44.1(4) . . . .
Fe2 P2 C25 C26 175.7(3) . . . .
P1 P2 C25 C26 104.0(3) . . . .
C30 C25 C26 C27 1.3(6) . . . .
P2 C25 C26 C27 -177.9(4) . . . .
C25 C26 C27 C28 -1.1(8) . . . .
C26 C27 C28 C29 -0.1(8) . . . .
C27 C28 C29 C30 1.2(8) . . . .
C26 C25 C30 C29 -0.3(7) . . . .
P2 C25 C30 C29 178.9(4) . . . .
C28 C29 C30 C25 -1.0(8) . . . .
P1 N1 C31 C32 76(5) . . . .
P2 N1 C31 C32 -135(4) . . . .
N1 C31 C32 C33 57(6) . . . .
C31 C32 C33 C34 87(3) . . . .
C31 C32 C33 C35 -114.8(19) . . . .
C31A C32A C33 C35A -6(3) . . . .
C31A C32A C33 C34A -176.4(15) . . . .
